data_4123733
loop_
_publ_author_name
'Cai, Weizhao'
'G\/ladysiak, Andrzej'
'Anio\/la, Michalina'
'Smith, Vincent J.'
'Barbour, Leonard J.'
'Katrusiak, Andrzej'

_publ_section_title
;
 Giant Negative Area Compressibility Tunable in a Soft Porous Framework
 Material.
;
_journal_issue 29
_journal_name_full 'Journal of the American Chemical Society'
_journal_page_first 9296
_journal_page_last 9301
_journal_paper_doi 10.1021/jacs.5b03280
_journal_volume 137
_journal_year 2015
_chemical_formula_moiety 'C18 H12 N2 O3 Zn, C H4 O'
_chemical_formula_sum 'C19 H16 N2 O4 Zn'
_chemical_formula_weight 401.71
_chemical_name_systematic
; 
 ? 
;
_space_group_IT_number 82
_symmetry_cell_setting tetragonal
_symmetry_space_group_name_Hall 'I -4'
_symmetry_space_group_name_H-M 'I -4'
_atom_sites_solution_hydrogens geom
_atom_sites_solution_primary direct
_atom_sites_solution_secondary difmap
_audit_creation_method SHELXL-97
_cell_angle_alpha 90.00
_cell_angle_beta 90.00
_cell_angle_gamma 90.00
_cell_formula_units_Z 8
_cell_length_a 26.1520(7)
_cell_length_b 26.1520(7)
_cell_length_c 5.1356(3)
_cell_measurement_pressure 1130000
_cell_measurement_temperature 296(2)
_cell_volume 3512.4(2)
_computing_cell_refinement 'CrysAlis (Oxford Diffraction, 2010)'
_computing_data_collection 'CrysAlis (Oxford Diffraction, 2010)'
_computing_data_reduction 'CrysAlisRED (Oxford Diffraction, 2010)'
_computing_molecular_graphics 'Mercury (Macrae et al., 2008)'
_computing_publication_material 'SHELXL-97 (Sheldrick, 2008)'
_computing_structure_refinement 'SHELXL-97 (Sheldrick, 2008)'
_computing_structure_solution 'SHELXS-97 (Sheldrick, 2008)'
_diffrn_ambient_temperature 296(2)
_diffrn_measured_fraction_theta_full 0.327
_diffrn_measured_fraction_theta_max 0.327
_diffrn_measurement_device_type 'Oxford Diffraction Xcalibur Eos'
_diffrn_measurement_method
;HP omega scans - for more details see:
A. Budzianowski, A. Katrusiak in High-Pressure Crystallography
(Eds.: A. Katrusiak, P. F. McMillan),
Dordrecht: Kluwer Acad. Publ., 2004 pp.157-168
;
_diffrn_radiation_monochromator graphite
_diffrn_radiation_source 'fine-focus sealed tube'
_diffrn_radiation_type MoK\a
_diffrn_radiation_wavelength 0.71073
_diffrn_reflns_av_R_equivalents 0.0815
_diffrn_reflns_av_sigmaI/netI 0.0701
_diffrn_reflns_limit_h_max 7
_diffrn_reflns_limit_h_min -7
_diffrn_reflns_limit_k_max 38
_diffrn_reflns_limit_k_min -37
_diffrn_reflns_limit_l_max 7
_diffrn_reflns_limit_l_min -7
_diffrn_reflns_number 10173
_diffrn_reflns_theta_full 31.67
_diffrn_reflns_theta_max 31.67
_diffrn_reflns_theta_min 7.95
_exptl_absorpt_coefficient_mu 1.425
_exptl_absorpt_correction_T_max 0.8706
_exptl_absorpt_correction_T_min 0.6826
_exptl_absorpt_correction_type analytical
_exptl_absorpt_process_details
;
Katrusiak, A. (2003). REDSHABS - Program for correcting
reflections intensities for DAC absorption, gasket shadowing
and sample crystal absorption. Adam Mickiewicz University, Pozna\'n.
Katrusiak, A. (2004). Z. Kristallogr. 219, 461-467
;
_exptl_crystal_colour Brown
_exptl_crystal_density_diffrn 1.519
_exptl_crystal_density_method 'not measured'
_exptl_crystal_description Block
_exptl_crystal_F_000 1648
_exptl_crystal_size_max 0.29
_exptl_crystal_size_mid 0.18
_exptl_crystal_size_min 0.10
_refine_diff_density_max 0.258
_refine_diff_density_min -0.261
_refine_diff_density_rms 0.051
_refine_ls_abs_structure_details 'Flack H D (1983), Acta Cryst. A39, 876-881'
_refine_ls_abs_structure_Flack 0.00(8)
_refine_ls_extinction_method none
_refine_ls_goodness_of_fit_ref 1.077
_refine_ls_hydrogen_treatment constr
_refine_ls_matrix_type full
_refine_ls_number_parameters 213
_refine_ls_number_reflns 1977
_refine_ls_number_restraints 223
_refine_ls_restrained_S_all 1.078
_refine_ls_R_factor_all 0.1113
_refine_ls_R_factor_gt 0.0688
_refine_ls_shift/su_max 0.000
_refine_ls_shift/su_mean 0.000
_refine_ls_structure_factor_coef Fsqd
_refine_ls_weighting_details 'calc w=1/[\s^2^(Fo^2^)+(0.0983P)^2^+7.6990P] where P=(Fo^2^+2Fc^2^)/3'
_refine_ls_weighting_scheme calc
_refine_ls_wR_factor_gt 0.1653
_refine_ls_wR_factor_ref 0.1921
_reflns_number_gt 1295
_reflns_number_total 1977
_reflns_threshold_expression >2sigma(I)
_cod_data_source_file ja5b03280_si_004.cif
_cod_data_source_block 1MeOH_1.13GPa_in_Methanol-Ethanol
_cod_depositor_comments
;
The following automatic conversions were performed:
'_atom_site_symetry_multiplicity' tag replaced with
'_atom_site_symmetry_multiplicity' tag as specified in the
replacement file
'/usr/data/users/saulius/crontab/automatic-downloads/rss-feeds/ACS/lib/lists/replacement-tags.lst'.

Automatic conversion script
Id: cif_correct_tags 3376 2015-05-07 07:48:27Z andrius 

The following automatic conversions were performed:

'_symmetry_cell_setting' value 'Tetragonal' changed to 'tetragonal'
according to
/usr/data/users/saulius/crontab/automatic-downloads/rss-feeds/ACS/lib/dictionaries/cif_core.dic
dictionary named 'cif_core.dic' version 2.4.2 from 2011-04-26.

Automatic conversion script
Id: cif_fix_values 3271 2015-04-21 07:52:19Z andrius 

 Adding full bibliography for 4123717--4123744.cif.
;
_cod_original_sg_symbol_Hall I-4
_cod_original_sg_symbol_H-M I-4
_cod_database_code 4123733

loop_
_symmetry_equiv_pos_as_xyz
'x, y, z'
'-x, -y, z'
'y, -x, -z'
'-y, x, -z'
'x+1/2, y+1/2, z+1/2'
'-x+1/2, -y+1/2, z+1/2'
'y+1/2, -x+1/2, -z+1/2'
'-y+1/2, x+1/2, -z+1/2'

loop_
_atom_site_label
_atom_site_type_symbol
_atom_site_fract_x
_atom_site_fract_y
_atom_site_fract_z
_atom_site_U_iso_or_equiv
_atom_site_adp_type
_atom_site_occupancy
_atom_site_symmetry_multiplicity
_atom_site_calc_flag
_atom_site_refinement_flags
_atom_site_disorder_assembly
_atom_site_disorder_group
Zn1 Zn 0.27183(5) 0.21567(4) 0.8746(2) 0.0444(4) Uani 1 1 d U . .
O1 O 0.2249(3) 0.2642(4) 1.0191(13) 0.058(2) Uani 1 1 d U . .
H1O H 0.2042 0.2752 0.9072 0.069 Uiso 1 1 d R . .
N1 N 0.2445(4) 0.1439(3) 0.9123(15) 0.060(3) Uani 1 1 d DU . .
C1 C 0.2604(3) 0.1078(2) 1.0680(14) 0.055(3) Uani 1 1 d DU . .
H1 H 0.2854 0.1127 1.1941 0.066 Uiso 1 1 calc R . .
N2 N 0.2365(3) 0.0624(3) 1.0266(12) 0.053(2) Uani 1 1 d DU A .
C2 C 0.2075(2) 0.1226(3) 0.7578(10) 0.044(2) Uani 1 1 d DU . .
O2 O 0.2726(4) -0.1651(3) 1.4339(15) 0.065(3) Uani 1 1 d U . .
C3 C 0.1785(3) 0.1444(3) 0.5622(13) 0.051(3) Uani 1 1 d DU . .
H3 H 0.1827 0.1786 0.5170 0.062 Uiso 1 1 calc R . .
O3A O 0.3003(9) -0.1243(6) 1.773(3) 0.086(4) Uani 0.581(18) 1 d PU . .
O3B O 0.3451(12) -0.1280(10) 1.554(5) 0.086(4) Uani 0.419(18) 1 d PU . .
C4 C 0.1428(2) 0.1139(3) 0.4346(11) 0.045(2) Uani 1 1 d DU . .
C5 C 0.1135(3) 0.1339(3) 0.2352(13) 0.059(3) Uani 1 1 d DU . .
H5 H 0.1179 0.1680 0.1893 0.071 Uiso 1 1 calc R . .
C6 C 0.0777(3) 0.1048(3) 0.1013(14) 0.060(3) Uani 1 1 d DU . .
H6 H 0.0581 0.1189 -0.0316 0.071 Uiso 1 1 calc R . .
C7 C 0.0722(3) 0.0537(3) 0.1726(13) 0.062(3) Uani 1 1 d DU . .
H7 H 0.0489 0.0333 0.0838 0.075 Uiso 1 1 calc R . .
C8 C 0.1007(3) 0.0329(3) 0.3731(15) 0.053(2) Uani 1 1 d DU . .
H8 H 0.0956 -0.0010 0.4206 0.064 Uiso 1 1 calc R . .
C9 C 0.1372(2) 0.0624(3) 0.5061(11) 0.044(2) Uani 1 1 d DU . .
C10 C 0.1665(3) 0.0407(3) 0.7034(13) 0.048(2) Uani 1 1 d DU . .
H10 H 0.1631 0.0063 0.7467 0.058 Uiso 1 1 calc R . .
C11 C 0.2006(3) 0.0719(3) 0.8329(17) 0.045(2) Uani 1 1 d DU . .
C12 C 0.2495(3) 0.0155(3) 1.1457(16) 0.0602(16) Uani 1 1 d DU . .
C15 C 0.2758(4) -0.0749(3) 1.3825(19) 0.0602(16) Uani 1 1 d DU . .
C13A C 0.2704(5) 0.0149(3) 1.3930(18) 0.0602(16) Uani 0.539(10) 1 d PDU A 1
H13A H 0.2756 0.0458 1.4786 0.072 Uiso 0.539(10) 1 calc PR A 1
C14A C 0.2837(6) -0.0299(3) 1.5168(18) 0.0602(16) Uani 0.539(10) 1 d PDU A 1
H14A H 0.2975 -0.0298 1.6839 0.072 Uiso 0.539(10) 1 calc PR A 1
C16A C 0.2546(6) -0.0770(3) 1.138(2) 0.0602(16) Uani 0.539(10) 1 d PDU A 1
H16A H 0.2491 -0.1081 1.0546 0.072 Uiso 0.539(10) 1 calc PR A 1
C17A C 0.2419(6) -0.0314(4) 1.0214(18) 0.0602(16) Uani 0.539(10) 1 d PDU A 1
H17A H 0.2279 -0.0318 0.8551 0.072 Uiso 0.539(10) 1 calc PR A 1
C13B C 0.2992(3) 0.0086(3) 1.224(3) 0.0602(16) Uani 0.461(10) 1 d PDU A 2
H13B H 0.3232 0.0343 1.1964 0.072 Uiso 0.461(10) 1 calc PR A 2
C14B C 0.3140(4) -0.0372(4) 1.344(3) 0.0602(16) Uani 0.461(10) 1 d PDU A 2
H14B H 0.3476 -0.0426 1.3969 0.072 Uiso 0.461(10) 1 calc PR A 2
C16B C 0.2247(4) -0.0699(4) 1.303(3) 0.0602(16) Uani 0.461(10) 1 d PDU A 2
H16B H 0.2004 -0.0955 1.3248 0.072 Uiso 0.461(10) 1 calc PR A 2
C17B C 0.2141(3) -0.0227(4) 1.187(3) 0.0602(16) Uani 0.461(10) 1 d PDU A 2
H17B H 0.1806 -0.0166 1.1337 0.072 Uiso 0.461(10) 1 calc PR A 2
C18 C 0.2886(9) -0.1247(4) 1.521(3) 0.084(4) Uani 1 1 d DU A .
O4 O 0.3422(12) 0.1124(12) 1.515(4) 0.193(9) Uiso 1 1 d DU . .
H4 H 0.3469 0.1396 1.5989 0.231 Uiso 1 1 d R . .
C19 C 0.3869(18) 0.115(2) 1.352(10) 0.26(2) Uiso 1 1 d DU . .
H19A H 0.3860 0.1471 1.2665 0.395 Uiso 1 1 d R . .
H19B H 0.3856 0.0877 1.2244 0.395 Uiso 1 1 d R . .
H19C H 0.4179 0.1116 1.4511 0.395 Uiso 1 1 d R . .

loop_
_atom_site_aniso_label
_atom_site_aniso_U_11
_atom_site_aniso_U_22
_atom_site_aniso_U_33
_atom_site_aniso_U_23
_atom_site_aniso_U_13
_atom_site_aniso_U_12
Zn1 0.0422(7) 0.0365(6) 0.0544(5) -0.0004(5) -0.0051(6) -0.0047(14)
O1 0.047(4) 0.071(5) 0.055(3) -0.013(4) -0.018(3) 0.008(7)
N1 0.066(6) 0.046(4) 0.069(5) 0.018(4) -0.021(5) -0.029(7)
C1 0.049(6) 0.040(4) 0.077(7) 0.008(5) -0.012(5) -0.013(8)
N2 0.056(6) 0.033(3) 0.071(5) 0.014(4) -0.015(4) 0.000(7)
C2 0.044(6) 0.024(4) 0.063(5) -0.001(4) -0.011(4) -0.001(7)
O2 0.078(6) 0.036(3) 0.082(5) 0.004(3) -0.015(5) 0.000(8)
C3 0.045(6) 0.024(4) 0.085(7) 0.010(4) -0.014(5) -0.016(8)
O3A 0.116(9) 0.047(6) 0.093(6) 0.003(6) -0.049(8) 0.015(9)
O3B 0.116(9) 0.047(6) 0.093(6) 0.003(6) -0.049(8) 0.015(9)
C4 0.033(5) 0.036(5) 0.068(6) 0.001(4) -0.014(4) -0.001(8)
C5 0.058(6) 0.046(6) 0.074(6) 0.001(5) -0.015(5) 0.008(10)
C6 0.061(7) 0.057(5) 0.060(5) -0.017(5) -0.016(6) 0.020(11)
C7 0.048(6) 0.052(6) 0.086(8) -0.016(6) -0.028(6) 0.027(10)
C8 0.055(6) 0.033(4) 0.072(5) -0.010(5) -0.014(5) -0.004(8)
C9 0.032(5) 0.036(5) 0.064(5) 0.006(4) -0.009(4) -0.017(8)
C10 0.044(5) 0.026(4) 0.074(6) -0.001(4) -0.007(4) 0.005(8)
C11 0.038(5) 0.033(4) 0.065(6) 0.005(4) -0.010(4) -0.005(7)
C12 0.075(4) 0.035(2) 0.071(3) 0.004(3) -0.024(4) 0.014(5)
C15 0.075(4) 0.035(2) 0.071(3) 0.004(3) -0.024(4) 0.014(5)
C13A 0.075(4) 0.035(2) 0.071(3) 0.004(3) -0.024(4) 0.014(5)
C14A 0.075(4) 0.035(2) 0.071(3) 0.004(3) -0.024(4) 0.014(5)
C16A 0.075(4) 0.035(2) 0.071(3) 0.004(3) -0.024(4) 0.014(5)
C17A 0.075(4) 0.035(2) 0.071(3) 0.004(3) -0.024(4) 0.014(5)
C13B 0.075(4) 0.035(2) 0.071(3) 0.004(3) -0.024(4) 0.014(5)
C14B 0.075(4) 0.035(2) 0.071(3) 0.004(3) -0.024(4) 0.014(5)
C16B 0.075(4) 0.035(2) 0.071(3) 0.004(3) -0.024(4) 0.014(5)
C17B 0.075(4) 0.035(2) 0.071(3) 0.004(3) -0.024(4) 0.014(5)
C18 0.120(10) 0.036(5) 0.097(7) 0.006(5) -0.059(9) 0.018(10)

loop_
_atom_type_symbol
_atom_type_description
_atom_type_scat_dispersion_real
_atom_type_scat_dispersion_imag
_atom_type_scat_source
C C 0.0033 0.0016 'International Tables Vol C Tables 4.2.6.8 and 6.1.1.4'
H H 0.0000 0.0000 'International Tables Vol C Tables 4.2.6.8 and 6.1.1.4'
N N 0.0061 0.0033 'International Tables Vol C Tables 4.2.6.8 and 6.1.1.4'
O O 0.0106 0.0060 'International Tables Vol C Tables 4.2.6.8 and 6.1.1.4'
Zn Zn 0.2839 1.4301 'International Tables Vol C Tables 4.2.6.8 and 6.1.1.4'

loop_
_geom_angle_atom_site_label_1
_geom_angle_atom_site_label_2
_geom_angle_atom_site_label_3
_geom_angle
_geom_angle_site_symmetry_1
_geom_angle_site_symmetry_3
O1 Zn1 O1 102.5(2) . 6_554
O1 Zn1 O2 104.1(3) . 7_557
O1 Zn1 O2 113.8(4) 6_554 7_557
O1 Zn1 N1 110.6(4) . .
O1 Zn1 N1 111.4(4) 6_554 .
O2 Zn1 N1 113.5(4) 7_557 .
Zn1 O1 Zn1 121.8(4) . 6
C1 N1 C2 106.6(7) . .
C1 N1 Zn1 128.3(7) . .
C2 N1 Zn1 125.0(5) . .
N1 C1 N2 113.0(7) . .
C1 N2 C11 105.5(6) . .
C1 N2 C12 125.5(5) . .
C11 N2 C12 128.9(7) . .
C3 C2 C11 121.6(5) . .
C3 C2 N1 129.9(6) . .
C11 C2 N1 108.5(5) . .
C18 O2 Zn1 119.7(7) . 8_547
C2 C3 C4 118.2(4) . .
O3B O3A C18 59.4(16) . .
O3A O3B C18 50.3(15) . .
C5 C4 C3 120.1(6) . .
C5 C4 C9 120.0(5) . .
C3 C4 C9 119.9(4) . .
C4 C5 C6 122.1(5) . .
C5 C6 C7 117.8(5) . .
C8 C7 C6 121.1(6) . .
C7 C8 C9 120.8(6) . .
C10 C9 C8 120.3(7) . .
C10 C9 C4 121.7(5) . .
C8 C9 C4 118.1(5) . .
C11 C10 C9 117.8(6) . .
C10 C11 C2 120.9(5) . .
C10 C11 N2 132.5(6) . .
C2 C11 N2 106.3(5) . .
C13B C12 C13A 50.0(7) . .
C13B C12 C17B 119.8(5) . .
C13A C12 C17B 96.7(6) . .
C13B C12 C17A 98.8(6) . .
C13A C12 C17A 117.8(5) . .
C17B C12 C17A 48.6(7) . .
C13B C12 N2 117.9(5) . .
C13A C12 N2 120.1(7) . .
C17B C12 N2 122.2(5) . .
C17A C12 N2 122.1(6) . .
C16A C15 C14A 123.4(6) . .
C16A C15 C16B 49.7(8) . .
C14A C15 C16B 102.0(7) . .
C16A C15 C14B 100.6(7) . .
C14A C15 C14B 51.0(7) . .
C16B C15 C14B 124.4(6) . .
C16A C15 C18 118.8(9) . .
C14A C15 C18 117.6(9) . .
C16B C15 C18 115.2(11) . .
C14B C15 C18 120.4(10) . .
C14A C13A C12 122.2(3) . .
C13A C14A C15 117.2(4) . .
C15 C16A C17A 117.4(4) . .
C16A C17A C12 121.9(2) . .
C12 C13B C14B 120.1(4) . .
C13B C14B C15 117.5(4) . .
C17B C16B C15 113.4(4) . .
C12 C17B C16B 124.8(3) . .
O2 C18 O3A 116.2(12) . .
O2 C18 O3B 109.3(18) . .
O3A C18 O3B 70.3(16) . .
O2 C18 C15 119.6(10) . .
O3A C18 C15 119.9(13) . .
O3B C18 C15 108.7(17) . .

loop_
_geom_bond_atom_site_label_1
_geom_bond_atom_site_label_2
_geom_bond_distance
_geom_bond_site_symmetry_2
Zn1 O1 1.915(9) .
Zn1 O1 1.902(7) 6_554
Zn1 O2 1.945(8) 7_557
Zn1 N1 2.017(8) .
O1 Zn1 1.902(7) 6
N1 C1 1.3050(11) .
N1 C2 1.371(11) .
C1 N2 1.3581(11) .
N2 C11 1.3899(11) .
N2 C12 1.413(9) .
C2 C3 1.3819(10) .
C2 C11 1.392(7) .
O2 C18 1.220(16) .
O2 Zn1 1.945(8) 8_547
C3 C4 1.392(6) .
O3A O3B 1.63(4) .
O3A C18 1.329(19) .
O3B C18 1.49(4) .
C4 C5 1.3825(11) .
C4 C9 1.403(7) .
C5 C6 1.389(7) .
C6 C7 1.392(7) .
C7 C8 1.383(6) .
C8 C9 1.406(6) .
C9 C10 1.390(6) .
C10 C11 1.381(6) .
C12 C13B 1.3723(11) .
C12 C13A 1.3821(11) .
C12 C17B 1.379(7) .
C12 C17A 1.396(6) .
C15 C16A 1.373(7) .
C15 C14A 1.382(6) .
C15 C16B 1.403(7) .
C15 C14B 1.418(7) .
C15 C18 1.5201(11) .
C13A C14A 1.378(5) .
C16A C17A 1.377(5) .
C13B C14B 1.402(7) .
C16B C17B 1.400(7) .
O4 C19 1.438(10) .

loop_
_geom_torsion_atom_site_label_1
_geom_torsion_atom_site_label_2
_geom_torsion_atom_site_label_3
_geom_torsion_atom_site_label_4
_geom_torsion
_geom_torsion_site_symmetry_3
_geom_torsion_site_symmetry_4
Zn1 O1 Zn1 O1 -11.2(3) 6 6
